data_7704699
loop_
_publ_author_name
'Ksi\;a\.zek, Maria'
'Weselski, Marek'
'Dreczko, Agnieszka'
'Maliuzhenko, Vladyslav'
'Ka\'zmierczak, Marcin'
'To\/loczko, Aleksandra'
'Kusz, Joachim'
'Bronisz, Robert'

_publ_section_title
;
 Two ways of spin crossover in an iron(ii) coordination polymer associated
 with conformational changes of a bridging ligand.
;
_journal_issue 28
_journal_name_full 'Dalton transactions (Cambridge, England : 2003)'
_journal_page_first 9811
_journal_page_last 9819
_journal_paper_doi 10.1039/d0dt01696a
_journal_volume 49
_journal_year 2020
_chemical_formula_sum 'C40 H66 Cl2 Fe N20 O8'
_chemical_formula_weight 1081.87
_space_group_crystal_system triclinic
_space_group_IT_number 2
_space_group_name_Hall '-P 1'
_space_group_name_H-M_alt 'P -1'
_atom_sites_solution_hydrogens mixed
_audit_creation_method SHELXL-2018/3
_audit_update_record
;
2020-06-09 deposited with the CCDC.	2020-06-24 downloaded from the CCDC.
;
_cell_angle_alpha 80.904(11)
_cell_angle_beta 71.656(10)
_cell_angle_gamma 72.218(12)
_cell_formula_units_Z 1
_cell_length_a 10.7647(12)
_cell_length_b 12.3715(19)
_cell_length_c 12.6339(12)
_cell_measurement_reflns_used 961
_cell_measurement_temperature 295(1)
_cell_measurement_theta_max 21.6910
_cell_measurement_theta_min 3.4200
_cell_volume 1517.2(3)
_computing_cell_refinement 'CrysAlisPro 1.171.38.41q (Rigaku OD, 2015)'
_computing_data_collection 'CrysAlisPro 1.171.38.41q (Rigaku OD, 2015)'
_computing_data_reduction 'CrysAlisPro 1.171.38.41q (Rigaku OD, 2015)'
_computing_structure_refinement 'SHELXL-2018/3 (Sheldrick, 2018)'
_computing_structure_solution 'SHELXS-2013 (Sheldrick, 2018)'
_diffrn_ambient_temperature 295(1)
_diffrn_detector_area_resol_mean 10.4498
_diffrn_measured_fraction_theta_full 0.898
_diffrn_measured_fraction_theta_max 0.880
_diffrn_measurement_device_type
;
SuperNova diffractometer (Agilent Technologies) with Atlas detector
;
_diffrn_measurement_method '\w scans'
_diffrn_radiation_type MoK\a
_diffrn_radiation_wavelength 0.71073
_diffrn_reflns_av_R_equivalents 0.0184
_diffrn_reflns_av_unetI/netI 0.0854
_diffrn_reflns_Laue_measured_fraction_full 0.898
_diffrn_reflns_Laue_measured_fraction_max 0.880
_diffrn_reflns_limit_h_max 8
_diffrn_reflns_limit_h_min -13
_diffrn_reflns_limit_k_max 15
_diffrn_reflns_limit_k_min -15
_diffrn_reflns_limit_l_max 14
_diffrn_reflns_limit_l_min -11
_diffrn_reflns_number 5943
_diffrn_reflns_point_group_measured_fraction_full 0.898
_diffrn_reflns_point_group_measured_fraction_max 0.880
_diffrn_reflns_theta_full 25.242
_diffrn_reflns_theta_max 26.372
_diffrn_reflns_theta_min 3.250
_diffrn_source 'micro-focus sealed X-ray tube'
_exptl_absorpt_coefficient_mu 0.395
_exptl_absorpt_correction_T_max 1.00000
_exptl_absorpt_correction_T_min 0.87922
_exptl_absorpt_correction_type multi-scan
_exptl_absorpt_process_details
;
CrysAlisPro 1.171.38.41q (Rigaku Oxford Diffraction, 2015)
Empirical absorption correction using spherical harmonics,
 implemented in SCALE3 ABSPACK scaling algorithm.
;
_exptl_crystal_colour colourless
_exptl_crystal_density_diffrn 1.184
_exptl_crystal_description polyhedron
_exptl_crystal_F_000 570
_exptl_crystal_size_max 0.400
_exptl_crystal_size_mid 0.210
_exptl_crystal_size_min 0.090
_refine_diff_density_max 1.080
_refine_diff_density_min -1.104
_refine_diff_density_rms 0.146
_refine_ls_extinction_method none
_refine_ls_goodness_of_fit_ref 1.301
_refine_ls_hydrogen_treatment constr
_refine_ls_matrix_type full
_refine_ls_number_parameters 375
_refine_ls_number_reflns 5472
_refine_ls_number_restraints 103
_refine_ls_restrained_S_all 2.377
_refine_ls_R_factor_all 0.1861
_refine_ls_R_factor_gt 0.1359
_refine_ls_shift/su_max 0.002
_refine_ls_shift/su_mean 0.000
_refine_ls_structure_factor_coef Fsqd
_refine_ls_weighting_details 'w=1/[\s^2^(Fo^2^)+(0.2000P)^2^] where P=(Fo^2^+2Fc^2^)/3'
_refine_ls_weighting_scheme calc
_refine_ls_wR_factor_gt 0.3564
_refine_ls_wR_factor_ref 0.4091
_reflns_Friedel_coverage 0.000
_reflns_number_gt 3177
_reflns_number_total 5472
_reflns_threshold_expression 'I > 2\s(I)'
_cod_data_source_file d0dt01696a2.cif
_cod_data_source_block Bron20290116_A7_139_Pomiar22_295K
_cod_depositor_comments 'Adding full bibliography for 7704692--7704699.cif.'
_cod_database_code 7704699
_shelx_shelxl_version_number 2018/3
_shelx_space_group_comment
;
The symmetry employed for this shelxl refinement is uniquely defined
by the following loop, which should always be used as a source of
symmetry information in preference to the above space-group names.
They are only intended as comments.
;
_shelx_estimated_absorpt_t_min 0.858
_shelx_estimated_absorpt_t_max 0.965

loop_
_space_group_symop_operation_xyz
'x, y, z'
'-x, -y, -z'

loop_
_atom_site_label
_atom_site_type_symbol
_atom_site_fract_x
_atom_site_fract_y
_atom_site_fract_z
_atom_site_U_iso_or_equiv
_atom_site_adp_type
_atom_site_occupancy
_atom_site_site_symmetry_order
_atom_site_calc_flag
_atom_site_refinement_flags_posn
_atom_site_refinement_flags_adp
_atom_site_refinement_flags_occupancy
_atom_site_disorder_assembly
_atom_site_disorder_group
Fe Fe 0.500000 0.500000 0.500000 0.0496(5) Uani 1 2 d S . P . .
N1A N 0.4696(6) 0.4271(5) 0.3651(4) 0.0589(15) Uani 1 1 d . . . . .
N2A N 0.5446(8) 0.3266(6) 0.3349(5) 0.081(2) Uani 1 1 d . . . . .
N3A N 0.5245(9) 0.3151(6) 0.2399(6) 0.090(2) Uani 1 1 d . . . . .
C1A C 0.4323(8) 0.4036(7) 0.2087(6) 0.0663(19) Uani 1 1 d . . . . .
C2A C 0.4012(7) 0.4772(7) 0.2907(6) 0.0642(18) Uani 1 1 d . . . . .
H2A H 0.342059 0.550107 0.293624 0.077 Uiso 1 1 calc R U . . .
C3A C 0.3861(9) 0.4148(9) 0.1106(6) 0.085(3) Uani 1 1 d . . . . .
H3A1 H 0.301283 0.474601 0.120157 0.101 Uiso 1 1 calc R U . . .
H3A2 H 0.367580 0.344361 0.104812 0.101 Uiso 1 1 calc R U . . .
C4A C 0.4881(10) 0.4425(8) 0.0009(6) 0.083(3) Uani 1 1 d . . . . .
H4A1 H 0.573884 0.384009 -0.008326 0.099 Uiso 1 1 calc R U . . .
H4A2 H 0.453857 0.441956 -0.061405 0.099 Uiso 1 1 calc R U . . .
C5A C 0.5864(16) 0.2093(12) 0.1852(11) 0.162(7) Uani 0.66(3) 1 d D U P A 1
H5A1 H 0.607030 0.225120 0.104840 0.194 Uiso 0.66(3) 1 calc R U P A 1
H5A2 H 0.523381 0.162613 0.207705 0.194 Uiso 0.66(3) 1 calc R U P A 1
C6A C 0.715(2) 0.147(2) 0.216(2) 0.187(13) Uani 0.66(3) 1 d D U P A 1
H6A1 H 0.755060 0.076600 0.179672 0.280 Uiso 0.66(3) 1 calc R U P A 1
H6A2 H 0.777166 0.192647 0.193096 0.280 Uiso 0.66(3) 1 calc R U P A 1
H6A3 H 0.693706 0.130281 0.295729 0.280 Uiso 0.66(3) 1 calc R U P A 1
C7A C 0.5864(16) 0.2093(12) 0.1852(11) 0.162(7) Uani 0.34(3) 1 d D . P A 2
H7A1 H 0.540683 0.203440 0.132208 0.194 Uiso 0.34(3) 1 calc R U P A 2
H7A2 H 0.589049 0.143570 0.238542 0.194 Uiso 0.34(3) 1 calc R U P A 2
C8A C 0.726(2) 0.225(4) 0.128(4) 0.187(13) Uani 0.34(3) 1 d D . P A 2
H8A1 H 0.781039 0.159552 0.086716 0.280 Uiso 0.34(3) 1 calc R U P A 2
H8A2 H 0.718359 0.291733 0.077885 0.280 Uiso 0.34(3) 1 calc R U P A 2
H8A3 H 0.766174 0.232544 0.183008 0.280 Uiso 0.34(3) 1 calc R U P A 2
N1B N 0.2984(5) 0.4988(5) 0.6053(4) 0.0587(15) Uani 1 1 d . . . . .
N2B N 0.1933(6) 0.5170(6) 0.5684(5) 0.0702(17) Uani 1 1 d . . . . .
N3B N 0.0866(6) 0.5228(7) 0.6580(6) 0.082(2) Uani 1 1 d . . . . .
C1B C 0.1214(9) 0.5105(9) 0.7505(8) 0.087(3) Uani 1 1 d . . . . .
C2B C 0.2583(8) 0.4921(8) 0.7183(5) 0.077(2) Uani 1 1 d . . . . .
H2B H 0.314064 0.477651 0.765097 0.092 Uiso 1 1 calc R U . . .
C3B C 0.0089(12) 0.5200(14) 0.8533(8) 0.170(7) Uani 1 1 d D U . . .
H3B1 H -0.046140 0.470966 0.853066 0.205 Uiso 1 1 calc R U . . .
H3B2 H -0.048314 0.597741 0.857699 0.205 Uiso 1 1 calc R U . . .
C4B C 0.0639(7) 0.4863(17) 0.9526(7) 0.238(11) Uani 1 1 d D U . . .
H4B1 H 0.114769 0.543664 0.963177 0.285 Uiso 1 1 d R U . . .
H4B2 H 0.149973 0.416480 0.940460 0.285 Uiso 1 1 d R U . . .
C6B C -0.0449(10) 0.5450(11) 0.6486(11) 0.124(4) Uani 1 1 d D U . . .
H6B1 H -0.105136 0.530062 0.721144 0.149 Uiso 1 1 calc R U . . .
H6B2 H -0.044747 0.493869 0.597749 0.149 Uiso 1 1 calc R U . . .
C7B C -0.0984(15) 0.6658(11) 0.6067(17) 0.175(7) Uani 1 1 d D U . . .
H7B1 H -0.188722 0.677065 0.601672 0.262 Uiso 1 1 calc R U . . .
H7B2 H -0.100593 0.716819 0.657588 0.262 Uiso 1 1 calc R U . . .
H7B3 H -0.040214 0.680632 0.534215 0.262 Uiso 1 1 calc R U . . .
N1C N 0.5868(6) 0.3332(5) 0.5708(4) 0.0584(14) Uani 1 1 d . . . . .
N2C N 0.5309(7) 0.2986(5) 0.6728(5) 0.0768(19) Uani 1 1 d . . . . .
N3C N 0.6158(8) 0.1968(6) 0.6926(6) 0.087(2) Uani 1 1 d D . . . .
C1C C 0.7229(9) 0.1683(7) 0.6065(7) 0.079(2) Uani 1 1 d . . . . .
C2C C 0.7017(8) 0.2549(6) 0.5243(7) 0.072(2) Uani 1 1 d . . . . .
H2C H 0.756549 0.258188 0.451100 0.087 Uiso 1 1 calc R U . . .
C3C C 0.8326(10) 0.0623(8) 0.6071(9) 0.101(3) Uani 1 1 d . . . . .
H3C1 H 0.795884 -0.002472 0.618168 0.121 Uiso 1 1 calc R U . . .
H3C2 H 0.869359 0.059527 0.668692 0.121 Uiso 1 1 calc R U . . .
C4C C 0.9435(11) 0.0551(8) 0.5000(11) 0.113(4) Uani 1 1 d . . . . .
H4C1 H 0.980705 0.119524 0.489223 0.135 Uiso 1 1 calc R U . . .
H4C2 H 0.906523 0.058580 0.438313 0.135 Uiso 1 1 calc R U . . .
C5C C 0.5882(19) 0.1523(19) 0.8130(9) 0.085(5) Uiso 0.3 1 d D . P B 11
H5C1 H 0.623511 0.190957 0.853213 0.102 Uiso 0.3 1 calc R U P B 11
H5C2 H 0.633187 0.071538 0.818206 0.102 Uiso 0.3 1 calc R U P B 11
C6C C 0.434(2) 0.173(4) 0.865(3) 0.127(10) Uiso 0.3 1 d D . P B 11
H6C1 H 0.415427 0.144774 0.941667 0.191 Uiso 0.3 1 calc R U P B 11
H6C2 H 0.390127 0.253088 0.859719 0.191 Uiso 0.3 1 calc R U P B 11
H6C3 H 0.399773 0.134035 0.824820 0.191 Uiso 0.3 1 calc R U P B 11
C5C1 C 0.5882(19) 0.1523(19) 0.8130(9) 0.085(5) Uiso 0.2 1 d D . P B 12
H5C3 H 0.544365 0.214977 0.861243 0.102 Uiso 0.2 1 calc R U P B 12
H5C4 H 0.672891 0.110127 0.829452 0.102 Uiso 0.2 1 calc R U P B 12
C9C C 0.495(6) 0.074(5) 0.833(5) 0.127(10) Uiso 0.2 1 d D . P B 12
H9C1 H 0.475577 0.044310 0.909626 0.191 Uiso 0.2 1 calc R U P B 12
H9C2 H 0.411082 0.116412 0.816766 0.191 Uiso 0.2 1 calc R U P B 12
H9C3 H 0.539106 0.011972 0.785099 0.191 Uiso 0.2 1 calc R U P B 12
C7C C 0.576(2) 0.1123(16) 0.7863(15) 0.109(7) Uiso 0.3 1 d D . P B 13
H7C1 H 0.654815 0.055745 0.800733 0.130 Uiso 0.3 1 calc R U P B 13
H7C2 H 0.517041 0.074492 0.771135 0.130 Uiso 0.3 1 calc R U P B 13
C8C C 0.500(5) 0.190(4) 0.884(3) 0.127(10) Uiso 0.3 1 d D . P B 13
H8C1 H 0.467941 0.144469 0.950158 0.191 Uiso 0.3 1 calc R U P B 13
H8C2 H 0.559701 0.226937 0.895373 0.191 Uiso 0.3 1 calc R U P B 13
H8C3 H 0.423231 0.245506 0.866055 0.191 Uiso 0.3 1 calc R U P B 13
C7C1 C 0.576(2) 0.1123(16) 0.7863(15) 0.109(7) Uiso 0.2 1 d D . P B 14
H7C3 H 0.630296 0.037588 0.761673 0.130 Uiso 0.2 1 calc R U P B 14
H7C4 H 0.482157 0.115948 0.793670 0.130 Uiso 0.2 1 calc R U P B 14
C10C C 0.585(8) 0.117(7) 0.905(3) 0.15(3) Uiso 0.2 1 d D . P B 14
H10A H 0.554573 0.055506 0.952471 0.223 Uiso 0.2 1 calc R U P B 14
H10B H 0.677156 0.109047 0.901910 0.223 Uiso 0.2 1 calc R U P B 14
H10C H 0.527874 0.188012 0.934153 0.223 Uiso 0.2 1 calc R U P B 14
Cl1 Cl 0.1802(9) 0.1369(8) 1.0734(8) 0.199(6) Uiso 0.261(4) 1 d D . P C 6
O11 O 0.1824(16) 0.2160(11) 0.9770(9) 0.101 Uiso 0.261(4) 1 d D U P C 6
O21 O 0.2532(13) 0.1618(11) 1.1398(10) 0.095(7) Uani 0.261(4) 1 d D . P C 6
O31 O 0.0418(10) 0.1464(15) 1.1387(12) 0.101 Uiso 0.261(4) 1 d D U P C 6
O41 O 0.2432(16) 0.0232(8) 1.0381(13) 0.101 Uiso 0.261(4) 1 d D U P C 6
Cl4 Cl 0.1149(10) 0.1172(8) 1.0531(8) 0.199(6) Uiso 0.239(4) 1 d D . P C 7
O14 O 0.0019(12) 0.2135(10) 1.0453(14) 0.101 Uiso 0.239(4) 1 d D U P C 7
O24 O 0.2033(13) 0.1499(12) 1.0991(12) 0.095(7) Uani 0.239(4) 1 d D . P C 7
O34 O 0.1888(16) 0.0779(14) 0.9438(9) 0.101 Uiso 0.239(4) 1 d D U P C 7
O44 O 0.0658(16) 0.0276(11) 1.1244(12) 0.101 Uiso 0.239(4) 1 d D U P C 7
Cl2 Cl -0.0587(10) 0.2310(9) 0.7966(9) 0.071(2) Uani 0.25 1 d D . P D 8
O12 O -0.093(3) 0.294(2) 0.7020(19) 0.158(9) Uiso 0.25 1 d D . P D 8
O22 O -0.048(4) 0.1128(13) 0.798(3) 0.24(3) Uiso 0.25 1 d D . P D 8
O32 O -0.155(3) 0.275(3) 0.8979(18) 0.158(9) Uiso 0.25 1 d D . P D 8
O42 O 0.0692(18) 0.241(2) 0.802(3) 0.121(8) Uiso 0.25 1 d D . P D 8
Cl3 Cl -0.103(3) 0.220(2) 0.836(2) 0.064(8) Uiso 0.1 1 d D . P E 9
O13 O -0.157(7) 0.305(5) 0.761(5) 0.158(9) Uiso 0.1 1 d D . P E 9
O23 O -0.203(6) 0.169(6) 0.909(5) 0.166(19) Uiso 0.1 1 d D . P E 9
O33 O -0.047(7) 0.267(6) 0.901(5) 0.166(19) Uiso 0.1 1 d D . P E 9
O43 O 0.007(5) 0.133(5) 0.775(5) 0.121(8) Uiso 0.1 1 d D . P E 9
Cl5 Cl -0.097(2) 0.2463(16) 0.8373(16) 0.056(5) Uiso 0.15 1 d D . P F 10
O15 O -0.217(3) 0.284(4) 0.802(4) 0.158(9) Uiso 0.15 1 d D . P F 10
O25 O 0.016(4) 0.270(4) 0.750(3) 0.166(19) Uiso 0.15 1 d D . P F 10
O35 O -0.067(5) 0.1269(18) 0.868(4) 0.158(9) Uiso 0.15 1 d D . P F 10
O45 O -0.115(4) 0.303(4) 0.935(3) 0.121(8) Uiso 0.15 1 d D . P F 10
N1 N 0.432(4) -0.034(3) 0.5138(18) 0.280(13) Uiso 0.32 1 d D . P G 12
C1 C 0.425(3) 0.000(3) 0.5961(17) 0.179(6) Uiso 0.32 1 d D . P G 12
C2 C 0.423(4) 0.042(3) 0.7020(18) 0.179(6) Uiso 0.32 1 d D . P G 12
H2D H 0.340040 0.100713 0.726776 0.268 Uiso 0.32 1 d R U P G 12
H2E H 0.498887 0.073238 0.681431 0.268 Uiso 0.32 1 d R U P G 12
H2F H 0.431281 -0.016497 0.761318 0.268 Uiso 0.32 1 d R U P G 12
N2 N 0.389(3) 0.069(2) 0.4103(15) 0.280(13) Uiso 0.68 1 d D . P H 13
C3 C 0.361(2) 0.1150(19) 0.4901(14) 0.179(6) Uiso 0.68 1 d D . P H 13
C4 C 0.336(2) 0.1770(18) 0.5911(14) 0.179(6) Uiso 0.68 1 d D . P H 13
H4A H 0.285144 0.255040 0.582683 0.268 Uiso 0.68 1 d R U P H 13
H4B H 0.422124 0.173874 0.599847 0.268 Uiso 0.68 1 d R U P H 13
H4C H 0.285696 0.140227 0.655986 0.268 Uiso 0.68 1 d R U P H 13

loop_
_atom_site_aniso_label
_atom_site_aniso_U_11
_atom_site_aniso_U_22
_atom_site_aniso_U_33
_atom_site_aniso_U_23
_atom_site_aniso_U_13
_atom_site_aniso_U_12
Fe 0.0443(8) 0.0517(8) 0.0359(7) -0.0002(5) -0.0026(5) 0.0005(5)
N1A 0.054(3) 0.074(4) 0.038(3) 0.000(3) -0.006(2) -0.012(3)
N2A 0.114(6) 0.068(4) 0.060(4) -0.012(3) -0.037(4) -0.005(4)
N3A 0.132(7) 0.073(5) 0.062(4) -0.020(3) -0.027(4) -0.018(4)
C1A 0.073(5) 0.079(5) 0.044(4) -0.003(3) -0.005(3) -0.029(4)
C2A 0.052(4) 0.074(5) 0.056(4) -0.001(3) -0.010(3) -0.008(3)
C3A 0.089(6) 0.121(8) 0.062(5) 0.005(5) -0.025(5) -0.057(6)
C4A 0.096(6) 0.123(8) 0.043(4) -0.005(4) -0.017(4) -0.051(6)
C5A 0.251(19) 0.104(9) 0.113(9) -0.045(8) -0.075(12) 0.019(10)
C6A 0.20(2) 0.17(3) 0.15(2) -0.09(2) -0.036(17) 0.029(17)
C7A 0.251(19) 0.104(9) 0.113(9) -0.045(8) -0.075(12) 0.019(10)
C8A 0.20(2) 0.17(3) 0.15(2) -0.09(2) -0.036(17) 0.029(17)
N1B 0.043(3) 0.072(4) 0.041(3) -0.003(2) 0.003(2) -0.002(3)
N2B 0.051(3) 0.091(5) 0.054(3) -0.007(3) 0.002(3) -0.014(3)
N3B 0.040(3) 0.107(6) 0.080(5) -0.014(4) 0.010(3) -0.016(3)
C1B 0.063(5) 0.108(7) 0.070(5) -0.020(5) 0.023(4) -0.032(5)
C2B 0.065(5) 0.107(7) 0.037(3) -0.001(4) 0.010(3) -0.019(4)
C3B 0.150(12) 0.231(18) 0.104(8) -0.078(10) 0.083(7) -0.106(12)
C4B 0.23(2) 0.42(3) 0.082(8) -0.058(13) 0.067(9) -0.22(2)
C6B 0.055(6) 0.170(10) 0.131(10) -0.026(8) 0.000(6) -0.027(6)
C7B 0.098(10) 0.147(12) 0.27(2) 0.017(13) -0.050(11) -0.031(9)
N1C 0.054(3) 0.050(3) 0.050(3) 0.008(2) -0.009(3) 0.005(2)
N2C 0.077(4) 0.058(4) 0.065(4) 0.011(3) -0.011(3) 0.006(3)
N3C 0.096(6) 0.071(5) 0.073(4) 0.023(3) -0.027(4) -0.005(4)
C1C 0.071(5) 0.060(5) 0.081(5) 0.006(4) -0.017(4) 0.006(4)
C2C 0.071(5) 0.057(4) 0.066(4) 0.001(3) -0.011(4) 0.004(4)
C3C 0.078(6) 0.073(6) 0.120(8) 0.012(5) -0.026(6) 0.011(5)
C4C 0.099(8) 0.064(6) 0.153(10) -0.003(6) -0.049(8) 0.020(5)
O21 0.143(18) 0.049(8) 0.126(16) 0.001(9) -0.106(14) -0.008(9)
O24 0.143(18) 0.049(8) 0.126(16) 0.001(9) -0.106(14) -0.008(9)
Cl2 0.062(5) 0.061(5) 0.073(5) -0.001(5) 0.002(5) -0.018(4)

loop_
_atom_type_symbol
_atom_type_description
_atom_type_scat_dispersion_real
_atom_type_scat_dispersion_imag
_atom_type_scat_source
C C 0.0033 0.0016 'International Tables Vol C Tables 4.2.6.8 and 6.1.1.4'
H H 0.0000 0.0000 'International Tables Vol C Tables 4.2.6.8 and 6.1.1.4'
N N 0.0061 0.0033 'International Tables Vol C Tables 4.2.6.8 and 6.1.1.4'
Fe Fe 0.3463 0.8444 'International Tables Vol C Tables 4.2.6.8 and 6.1.1.4'
Cl Cl 0.1484 0.1585 'International Tables Vol C Tables 4.2.6.8 and 6.1.1.4'
O O 0.0106 0.0060 'International Tables Vol C Tables 4.2.6.8 and 6.1.1.4'

loop_
_geom_angle_atom_site_label_1
_geom_angle_atom_site_label_2
_geom_angle_atom_site_label_3
_geom_angle
_geom_angle_site_symmetry_1
_geom_angle_site_symmetry_3
_geom_angle_publ_flag
N1B Fe N1B 180.0 . 2_666 ?
N1B Fe N1C 88.8(2) . 2_666 ?
N1B Fe N1C 91.2(2) 2_666 2_666 ?
N1B Fe N1C 91.2(2) . . ?
N1B Fe N1C 88.8(2) 2_666 . ?
N1C Fe N1C 180.0 2_666 . ?
N1B Fe N1A 88.7(2) . 2_666 ?
N1B Fe N1A 91.3(2) 2_666 2_666 ?
N1C Fe N1A 92.2(2) 2_666 2_666 ?
N1C Fe N1A 87.8(2) . 2_666 ?
N1B Fe N1A 91.3(2) . . ?
N1B Fe N1A 88.7(2) 2_666 . ?
N1C Fe N1A 87.8(2) 2_666 . ?
N1C Fe N1A 92.2(2) . . ?
N1A Fe N1A 180.0(3) 2_666 . ?
N2A N1A C2A 109.4(5) . . ?
N2A N1A Fe 119.5(4) . . ?
C2A N1A Fe 129.8(5) . . ?
N1A N2A N3A 106.0(6) . . ?
N2A N3A C1A 113.6(7) . . ?
N2A N3A C7A 121.1(8) . . ?
C1A N3A C7A 124.9(8) . . ?
N2A N3A C5A 121.1(8) . . ?
C1A N3A C5A 124.9(8) . . ?
N3A C1A C2A 101.6(6) . . ?
N3A C1A C3A 126.6(8) . . ?
C2A C1A C3A 131.8(8) . . ?
N1A C2A C1A 109.2(7) . . ?
N1A C2A H2A 125.4 . . ?
C1A C2A H2A 125.4 . . ?
C1A C3A C4A 114.0(7) . . ?
C1A C3A H3A1 108.8 . . ?
C4A C3A H3A1 108.8 . . ?
C1A C3A H3A2 108.8 . . ?
C4A C3A H3A2 108.8 . . ?
H3A1 C3A H3A2 107.7 . . ?
C4A C4A C3A 111.9(9) 2_665 . ?
C4A C4A H4A1 109.2 2_665 . ?
C3A C4A H4A1 109.2 . . ?
C4A C4A H4A2 109.2 2_665 . ?
C3A C4A H4A2 109.2 . . ?
H4A1 C4A H4A2 107.9 . . ?
N3A C5A C6A 109.9(13) . . ?
N3A C5A H5A1 109.7 . . ?
C6A C5A H5A1 109.7 . . ?
N3A C5A H5A2 109.7 . . ?
C6A C5A H5A2 109.7 . . ?
H5A1 C5A H5A2 108.2 . . ?
C5A C6A H6A1 109.5 . . ?
C5A C6A H6A2 109.5 . . ?
H6A1 C6A H6A2 109.5 . . ?
C5A C6A H6A3 109.5 . . ?
H6A1 C6A H6A3 109.5 . . ?
H6A2 C6A H6A3 109.5 . . ?
N3A C7A C8A 99.0(18) . . ?
N3A C7A H7A1 112.0 . . ?
C8A C7A H7A1 112.0 . . ?
N3A C7A H7A2 112.0 . . ?
C8A C7A H7A2 112.0 . . ?
H7A1 C7A H7A2 109.6 . . ?
C7A C8A H8A1 109.5 . . ?
C7A C8A H8A2 109.5 . . ?
H8A1 C8A H8A2 109.5 . . ?
C7A C8A H8A3 109.5 . . ?
H8A1 C8A H8A3 109.5 . . ?
H8A2 C8A H8A3 109.5 . . ?
N2B N1B C2B 109.4(6) . . ?
N2B N1B Fe 124.2(4) . . ?
C2B N1B Fe 126.0(5) . . ?
N1B N2B N3B 106.3(5) . . ?
C1B N3B N2B 111.6(6) . . ?
C1B N3B C6B 126.8(8) . . ?
N2B N3B C6B 121.6(8) . . ?
N3B C1B C2B 105.7(7) . . ?
N3B C1B C3B 115.2(9) . . ?
C2B C1B C3B 139.1(10) . . ?
N1B C2B C1B 106.9(8) . . ?
N1B C2B H2B 126.6 . . ?
C1B C2B H2B 126.6 . . ?
C1B C3B C4B 109.7(9) . . ?
C1B C3B H3B1 109.7 . . ?
C4B C3B H3B1 109.7 . . ?
C1B C3B H3B2 109.7 . . ?
C4B C3B H3B2 109.7 . . ?
H3B1 C3B H3B2 108.2 . . ?
C3B C4B C4B 101.5(10) . 2_567 ?
C3B C4B H4B1 113.1 . . ?
C4B C4B H4B1 100.9 2_567 . ?
C3B C4B H4B2 113.3 . . ?
C4B C4B H4B2 132.0 2_567 . ?
H4B1 C4B H4B2 94.8 . . ?
N3B C6B C7B 112.5(10) . . ?
N3B C6B H6B1 109.1 . . ?
C7B C6B H6B1 109.1 . . ?
N3B C6B H6B2 109.1 . . ?
C7B C6B H6B2 109.1 . . ?
H6B1 C6B H6B2 107.8 . . ?
C6B C7B H7B1 109.5 . . ?
C6B C7B H7B2 109.5 . . ?
H7B1 C7B H7B2 109.5 . . ?
C6B C7B H7B3 109.5 . . ?
H7B1 C7B H7B3 109.5 . . ?
H7B2 C7B H7B3 109.5 . . ?
N2C N1C C2C 110.6(6) . . ?
N2C N1C Fe 121.1(4) . . ?
C2C N1C Fe 128.3(5) . . ?
N1C N2C N3C 105.6(6) . . ?
C1C N3C N2C 112.0(6) . . ?
C1C N3C C7C1 122.2(11) . . ?
N2C N3C C7C1 123.7(12) . . ?
C1C N3C C7C 122.2(11) . . ?
N2C N3C C7C 123.7(12) . . ?
C1C N3C C5C 131.3(10) . . ?
N2C N3C C5C 114.8(10) . . ?
C1C N3C C5C1 131.3(10) . . ?
N2C N3C C5C1 114.8(10) . . ?
N3C C1C C2C 104.8(7) . . ?
N3C C1C C3C 122.9(8) . . ?
C2C C1C C3C 132.3(9) . . ?
N1C C2C C1C 106.9(7) . . ?
N1C C2C H2C 126.6 . . ?
C1C C2C H2C 126.6 . . ?
C1C C3C C4C 111.0(8) . . ?
C1C C3C H3C1 109.4 . . ?
C4C C3C H3C1 109.4 . . ?
C1C C3C H3C2 109.4 . . ?
C4C C3C H3C2 109.4 . . ?
H3C1 C3C H3C2 108.0 . . ?
C3C C4C C4C 111.1(12) . 2_756 ?
C3C C4C H4C1 109.4 . . ?
C4C C4C H4C1 109.4 2_756 . ?
C3C C4C H4C2 109.4 . . ?
C4C C4C H4C2 109.4 2_756 . ?
H4C1 C4C H4C2 108.0 . . ?
N3C C5C C6C 109(2) . . ?
N3C C5C H5C1 109.9 . . ?
C6C C5C H5C1 109.9 . . ?
N3C C5C H5C2 109.9 . . ?
C6C C5C H5C2 109.9 . . ?
H5C1 C5C H5C2 108.3 . . ?
C5C C6C H6C1 109.5 . . ?
C5C C6C H6C2 109.5 . . ?
H6C1 C6C H6C2 109.5 . . ?
C5C C6C H6C3 109.5 . . ?
H6C1 C6C H6C3 109.5 . . ?
H6C2 C6C H6C3 109.5 . . ?
N3C C5C1 C9C 108(3) . . ?
N3C C5C1 H5C3 110.1 . . ?
C9C C5C1 H5C3 110.1 . . ?
N3C C5C1 H5C4 110.1 . . ?
C9C C5C1 H5C4 110.1 . . ?
H5C3 C5C1 H5C4 108.4 . . ?
C5C1 C9C H9C1 109.5 . . ?
C5C1 C9C H9C2 109.5 . . ?
H9C1 C9C H9C2 109.5 . . ?
C5C1 C9C H9C3 109.5 . . ?
H9C1 C9C H9C3 109.5 . . ?
H9C2 C9C H9C3 109.5 . . ?
N3C C7C C8C 101(2) . . ?
N3C C7C H7C1 111.5 . . ?
C8C C7C H7C1 111.5 . . ?
N3C C7C H7C2 111.5 . . ?
C8C C7C H7C2 111.5 . . ?
H7C1 C7C H7C2 109.3 . . ?
C7C C8C H8C1 109.5 . . ?
C7C C8C H8C2 109.5 . . ?
H8C1 C8C H8C2 109.5 . . ?
C7C C8C H8C3 109.5 . . ?
H8C1 C8C H8C3 109.5 . . ?
H8C2 C8C H8C3 109.5 . . ?
N3C C7C1 C10C 122(3) . . ?
N3C C7C1 H7C3 106.7 . . ?
C10C C7C1 H7C3 106.7 . . ?
N3C C7C1 H7C4 106.7 . . ?
C10C C7C1 H7C4 106.7 . . ?
H7C3 C7C1 H7C4 106.6 . . ?
C7C1 C10C H10A 109.5 . . ?
C7C1 C10C H10B 109.5 . . ?
H10A C10C H10B 109.5 . . ?
C7C1 C10C H10C 109.5 . . ?
H10A C10C H10C 109.5 . . ?
H10B C10C H10C 109.5 . . ?
O11 Cl1 O21 109.50(9) . . ?
O11 Cl1 O31 109.48(9) . . ?
O21 Cl1 O31 109.48(9) . . ?
O11 Cl1 O41 109.47(9) . . ?
O21 Cl1 O41 109.48(9) . . ?
O31 Cl1 O41 109.43(9) . . ?
O34 Cl4 O44 109.50(9) . . ?
O34 Cl4 O14 109.49(9) . . ?
O44 Cl4 O14 109.47(9) . . ?
O34 Cl4 O24 109.47(9) . . ?
O44 Cl4 O24 109.46(9) . . ?
O14 Cl4 O24 109.45(9) . . ?
O12 Cl2 O22 112.7(13) . . ?
O12 Cl2 O32 111.5(13) . . ?
O22 Cl2 O32 108.7(13) . . ?
O12 Cl2 O42 110.9(12) . . ?
O22 Cl2 O42 108.1(13) . . ?
O32 Cl2 O42 104.6(12) . . ?
O13 Cl3 O23 111.5(14) . . ?
O13 Cl3 O33 110.5(14) . . ?
O23 Cl3 O33 109.3(14) . . ?
O13 Cl3 O43 110.5(14) . . ?
O23 Cl3 O43 108.3(13) . . ?
O33 Cl3 O43 106.6(13) . . ?
O15 Cl5 O35 110.8(14) . . ?
O15 Cl5 O25 110.7(14) . . ?
O35 Cl5 O25 109.2(14) . . ?
O15 Cl5 O45 109.8(13) . . ?
O35 Cl5 O45 107.2(13) . . ?
O25 Cl5 O45 109.0(13) . . ?
C1 N1 C1 109(3) . 2_656 ?
N1 N1 C1 36.9(12) 2_656 2_656 ?
N1 C1 C2 177(3) . . ?
C1 C2 H2D 109.2 . . ?
C1 C2 H2E 104.9 . . ?
H2D C2 H2E 109.5 . . ?
C1 C2 H2F 114.2 . . ?
H2D C2 H2F 109.5 . . ?
H2E C2 H2F 109.5 . . ?
N2 C3 C4 175.5(17) . . ?
C3 C4 H4A 111.1 . . ?
C3 C4 H4B 107.9 . . ?
H4A C4 H4B 109.5 . . ?
C3 C4 H4C 109.4 . . ?
H4A C4 H4C 109.5 . . ?
H4B C4 H4C 109.5 . . ?

loop_
_geom_bond_atom_site_label_1
_geom_bond_atom_site_label_2
_geom_bond_distance
_geom_bond_site_symmetry_2
_geom_bond_publ_flag
Fe N1B 2.162(5) . ?
Fe N1B 2.162(5) 2_666 ?
Fe N1C 2.167(5) 2_666 ?
Fe N1C 2.167(5) . ?
Fe N1A 2.201(5) 2_666 ?
Fe N1A 2.201(5) . ?
N1A N2A 1.299(8) . ?
N1A C2A 1.335(8) . ?
N2A N3A 1.320(8) . ?
N3A C1A 1.337(10) . ?
N3A C7A 1.448(13) . ?
N3A C5A 1.448(13) . ?
C1A C2A 1.382(10) . ?
C1A C3A 1.447(10) . ?
C2A H2A 0.9300 . ?
C3A C4A 1.538(11) . ?
C3A H3A1 0.9700 . ?
C3A H3A2 0.9700 . ?
C4A C4A 1.517(17) 2_665 ?
C4A H4A1 0.9700 . ?
C4A H4A2 0.9700 . ?
C5A C6A 1.500(5) . ?
C5A H5A1 0.9700 . ?
C5A H5A2 0.9700 . ?
C6A H6A1 0.9600 . ?
C6A H6A2 0.9600 . ?
C6A H6A3 0.9600 . ?
C7A C8A 1.5000(11) . ?
C7A H7A1 0.9700 . ?
C7A H7A2 0.9700 . ?
C8A H8A1 0.9600 . ?
C8A H8A2 0.9600 . ?
C8A H8A3 0.9600 . ?
N1B N2B 1.301(8) . ?
N1B C2B 1.352(8) . ?
N2B N3B 1.327(8) . ?
N3B C1B 1.309(11) . ?
N3B C6B 1.397(11) . ?
C1B C2B 1.355(11) . ?
C1B C3B 1.463(11) . ?
C2B H2B 0.9300 . ?
C3B C4B 1.4994(10) . ?
C3B H3B1 0.9700 . ?
C3B H3B2 0.9700 . ?
C4B C4B 1.5003(11) 2_567 ?
C4B H4B1 1.0655 . ?
C4B H4B2 1.0443 . ?
C6B C7B 1.503(5) . ?
C6B H6B1 0.9700 . ?
C6B H6B2 0.9700 . ?
C7B H7B1 0.9600 . ?
C7B H7B2 0.9600 . ?
C7B H7B3 0.9600 . ?
N1C N2C 1.305(8) . ?
N1C C2C 1.343(9) . ?
N2C N3C 1.351(8) . ?
N3C C1C 1.312(11) . ?
N3C C7C1 1.497(7) . ?
N3C C7C 1.497(7) . ?
N3C C5C 1.502(7) . ?
N3C C5C1 1.502(7) . ?
C1C C2C 1.389(10) . ?
C1C C3C 1.473(11) . ?
C2C H2C 0.9300 . ?
C3C C4C 1.490(15) . ?
C3C H3C1 0.9700 . ?
C3C H3C2 0.9700 . ?
C4C C4C 1.525(16) 2_756 ?
C4C H4C1 0.9700 . ?
C4C H4C2 0.9700 . ?
C5C C6C 1.537(10) . ?
C5C H5C1 0.9700 . ?
C5C H5C2 0.9700 . ?
C6C H6C1 0.9600 . ?
C6C H6C2 0.9600 . ?
C6C H6C3 0.9600 . ?
C5C1 C9C 1.543(10) . ?
C5C1 H5C3 0.9700 . ?
C5C1 H5C4 0.9700 . ?
C9C H9C1 0.9600 . ?
C9C H9C2 0.9600 . ?
C9C H9C3 0.9600 . ?
C7C C8C 1.534(10) . ?
C7C H7C1 0.9700 . ?
C7C H7C2 0.9700 . ?
C8C H8C1 0.9600 . ?
C8C H8C2 0.9600 . ?
C8C H8C3 0.9600 . ?
C7C1 C10C 1.541(10) . ?
C7C1 H7C3 0.9700 . ?
C7C1 H7C4 0.9700 . ?
C10C H10A 0.9600 . ?
C10C H10B 0.9600 . ?
C10C H10C 0.9600 . ?
Cl1 O11 1.4359(9) . ?
Cl1 O21 1.4359(9) . ?
Cl1 O31 1.4363(9) . ?
Cl1 O41 1.4364(10) . ?
Cl4 O34 1.4359(9) . ?
Cl4 O44 1.4361(10) . ?
Cl4 O14 1.4362(10) . ?
Cl4 O24 1.4364(9) . ?
Cl2 O12 1.407(9) . ?
Cl2 O22 1.428(9) . ?
Cl2 O32 1.430(9) . ?
Cl2 O42 1.443(9) . ?
Cl3 O13 1.415(9) . ?
Cl3 O23 1.430(10) . ?
Cl3 O33 1.433(10) . ?
Cl3 O43 1.439(10) . ?
Cl5 O15 1.417(9) . ?
Cl5 O35 1.429(9) . ?
Cl5 O25 1.430(10) . ?
Cl5 O45 1.441(9) . ?
N1 C1 1.1503(10) . ?
N1 N1 1.81(8) 2_656 ?
N1 C1 1.83(5) 2_656 ?
C1 C2 1.5002(10) . ?
C2 H2D 0.9600 . ?
C2 H2E 0.9600 . ?
C2 H2F 0.9600 . ?
N2 C3 1.1506(10) . ?
C3 C4 1.5007(10) . ?
C4 H4A 0.9600 . ?
C4 H4B 0.9600 . ?
C4 H4C 0.9600 . ?

loop_
_geom_torsion_atom_site_label_1
_geom_torsion_atom_site_label_2
_geom_torsion_atom_site_label_3
_geom_torsion_atom_site_label_4
_geom_torsion
_geom_torsion_site_symmetry_1
_geom_torsion_site_symmetry_2
_geom_torsion_site_symmetry_3
_geom_torsion_site_symmetry_4
_geom_torsion_publ_flag
C2A N1A N2A N3A 1.1(9) . . . . ?
Fe N1A N2A N3A -167.4(5) . . . . ?
N1A N2A N3A C1A -3.1(10) . . . . ?
N1A N2A N3A C7A -176.1(11) . . . . ?
N1A N2A N3A C5A -176.1(11) . . . . ?
N2A N3A C1A C2A 3.7(10) . . . . ?
C7A N3A C1A C2A 176.4(11) . . . . ?
C5A N3A C1A C2A 176.4(11) . . . . ?
N2A N3A C1A C3A -178.4(8) . . . . ?
C7A N3A C1A C3A -5.7(16) . . . . ?
C5A N3A C1A C3A -5.7(16) . . . . ?
N2A N1A C2A C1A 1.1(9) . . . . ?
Fe N1A C2A C1A 168.1(5) . . . . ?
N3A C1A C2A N1A -2.8(9) . . . . ?
C3A C1A C2A N1A 179.4(8) . . . . ?
N3A C1A C3A C4A -75.9(12) . . . . ?
C2A C1A C3A C4A 101.4(11) . . . . ?
C1A C3A C4A C4A -64.0(14) . . . 2_665 ?
N2A N3A C5A C6A -27(2) . . . . ?
C1A N3A C5A C6A 161.2(17) . . . . ?
N2A N3A C7A C8A -81(2) . . . . ?
C1A N3A C7A C8A 107(2) . . . . ?
C2B N1B N2B N3B 0.5(9) . . . . ?
Fe N1B N2B N3B -172.7(5) . . . . ?
N1B N2B N3B C1B 1.0(10) . . . . ?
N1B N2B N3B C6B 178.1(9) . . . . ?
N2B N3B C1B C2B -2.1(11) . . . . ?
C6B N3B C1B C2B -179.0(10) . . . . ?
N2B N3B C1B C3B 177.8(9) . . . . ?
C6B N3B C1B C3B 0.9(17) . . . . ?
N2B N1B C2B C1B -1.8(10) . . . . ?
Fe N1B C2B C1B 171.3(6) . . . . ?
N3B C1B C2B N1B 2.3(11) . . . . ?
C3B C1B C2B N1B -177.5(14) . . . . ?
N3B C1B C3B C4B 171.1(13) . . . . ?
C2B C1B C3B C4B -9(2) . . . . ?
C1B C3B C4B C4B 174.0(16) . . . 2_567 ?
C1B N3B C6B C7B 105.9(14) . . . . ?
N2B N3B C6B C7B -70.8(15) . . . . ?
C2C N1C N2C N3C 2.0(9) . . . . ?
Fe N1C N2C N3C -175.1(5) . . . . ?
N1C N2C N3C C1C 0.8(10) . . . . ?
N1C N2C N3C C7C1 -163.1(13) . . . . ?
N1C N2C N3C C7C -163.1(13) . . . . ?
N1C N2C N3C C5C 167.3(10) . . . . ?
N1C N2C N3C C5C1 167.3(10) . . . . ?
N2C N3C C1C C2C -3.1(11) . . . . ?
C7C1 N3C C1C C2C 161.1(13) . . . . ?
C7C N3C C1C C2C 161.1(13) . . . . ?
C5C N3C C1C C2C -166.7(14) . . . . ?
C5C1 N3C C1C C2C -166.7(14) . . . . ?
N2C N3C C1C C3C 178.7(8) . . . . ?
C7C1 N3C C1C C3C -17.0(18) . . . . ?
C7C N3C C1C C3C -17.0(18) . . . . ?
C5C N3C C1C C3C 15(2) . . . . ?
C5C1 N3C C1C C3C 15(2) . . . . ?
N2C N1C C2C C1C -3.9(9) . . . . ?
Fe N1C C2C C1C 173.0(6) . . . . ?
N3C C1C C2C N1C 4.2(10) . . . . ?
C3C C1C C2C N1C -177.9(10) . . . . ?
N3C C1C C3C C4C -177.6(10) . . . . ?
C2C C1C C3C C4C 4.9(17) . . . . ?
C1C C3C C4C C4C -179.5(11) . . . 2_756 ?
C1C N3C C5C C6C -154(2) . . . . ?
N2C N3C C5C C6C 43(3) . . . . ?
C1C N3C C5C1 C9C -103(3) . . . . ?
N2C N3C C5C1 C9C 94(3) . . . . ?
C1C N3C C7C C8C 153(2) . . . . ?
N2C N3C C7C C8C -44(3) . . . . ?
C1C N3C C7C1 C10C 112(4) . . . . ?
N2C N3C C7C1 C10C -86(4) . . . . ?
C1 N1 C1 N1 -0.001(3) 2_656 . . 2_656 ?
C1C C3C C4C C4C -179.5(11) . . . 2_756 ?
C3C C4C C4C C3C 180.000(1) . . 2_756 2_756 ?
C1B C3B C4B C4B 174.0(16) . . . 2_567 ?
C3B C4B C4B C3B 180.000(2) . . 2_567 2_567 ?
C1A C3A C4A C4A -64.0(14) . . . 2_665 ?
C3A C4A C4A C3A 180.000(1) . . 2_665 2_665 ?
